data_2020298
loop_
_publ_author_name
'M\"uller, Peter'

_publ_section_title
;
 Mometasone furoate revisited, or how did the hydrate get in the bottle?
;
_journal_coeditor_code OV3071
_journal_issue 12
_journal_name_full 'Acta Crystallographica Section C'
_journal_page_first
;
;
_journal_paper_doi 10.1107/S2053229615021476
_journal_volume 71
_journal_year 2015
_chemical_formula_iupac 'C27 H30 Cl2 O6 , H2 O'
_chemical_formula_moiety 'C27 H30 Cl2 O6, H2 O'
_chemical_formula_sum 'C27 H32 Cl2 O7'
_chemical_formula_weight 539.42
_chemical_name_systematic
'9\a,21-Dichloro-11\b,17\a-dihydroxy-16\a-methyl-3,20-dioxodipregna-1,4-dien-17-yl furan-2-carboxylate monohydrate'
_space_group_crystal_system triclinic
_space_group_IT_number 1
_space_group_name_Hall 'P 1'
_space_group_name_H-M_alt 'P 1'
_symmetry_space_group_name_Hall 'P 1'
_symmetry_space_group_name_H-M 'P 1'
_atom_sites_solution_hydrogens mixed
_atom_sites_solution_primary vecmap
_atom_sites_solution_secondary difmap
_audit_creation_method SHELXL-2014/6
_cell_angle_alpha 73.617(5)
_cell_angle_beta 85.522(6)
_cell_angle_gamma 69.492(5)
_cell_formula_units_Z 1
_cell_length_a 7.2367(6)
_cell_length_b 8.4193(6)
_cell_length_c 11.7507(8)
_cell_measurement_reflns_used 2338
_cell_measurement_temperature 100(2)
_cell_measurement_theta_max 69.51
_cell_measurement_theta_min 3.92
_cell_volume 643.17(9)
_computing_cell_refinement
;
SAINT (Bruker, 2014)
;
_computing_data_collection
;
APEX2 (Bruker, 2014)
;
_computing_data_reduction
;
SAINT (Bruker, 2014)
;
_computing_molecular_graphics
;
APEX2 (Bruker, 2014)
;
_computing_publication_material
;
APEX2 (Bruker, 2014)
;
_computing_structure_refinement
;
SHELXL2014/6 (Sheldrick, 2015b)
;
_computing_structure_solution
;
SHELXT (Sheldrick, 2015a)
;
_diffrn_ambient_temperature 100(2)
_diffrn_detector_area_resol_mean 8.3
_diffrn_measured_fraction_theta_full 0.975
_diffrn_measured_fraction_theta_max 0.953
_diffrn_measurement_device_type 'Bruker SMART APEXII CCD area-detector'
_diffrn_measurement_method '\f and \w'
_diffrn_radiation_type CuK\a
_diffrn_radiation_wavelength 1.54178
_diffrn_reflns_av_R_equivalents 0.0539
_diffrn_reflns_limit_h_max 8
_diffrn_reflns_limit_h_min -8
_diffrn_reflns_limit_k_max 10
_diffrn_reflns_limit_k_min -9
_diffrn_reflns_limit_l_max 14
_diffrn_reflns_limit_l_min -14
_diffrn_reflns_number 9890
_diffrn_reflns_theta_full 67.000
_diffrn_reflns_theta_max 68.937
_diffrn_reflns_theta_min 3.922
_exptl_absorpt_coefficient_mu 2.652
_exptl_absorpt_correction_T_max 0.7533
_exptl_absorpt_correction_T_min 0.5946
_exptl_absorpt_correction_type multi-scan
_exptl_absorpt_process_details
;
(SADABS; Krause <i>et al.</i>,  2015)
;
_exptl_crystal_colour colourless
_exptl_crystal_density_diffrn 1.393
_exptl_crystal_density_method 'not measured'
_exptl_crystal_description plate
_exptl_crystal_F_000 284
_exptl_crystal_size_max 0.050
_exptl_crystal_size_mid 0.030
_exptl_crystal_size_min 0.008
_refine_diff_density_max 0.249
_refine_diff_density_min -0.272
_refine_ls_abs_structure_details
;
Flack x parameter determined using 1106 quotients [(I^+^) - (I^-^)]/[(I^+^) +
(I^-^)]  (Parsons <i>et al.</i>,  2013)
;
_refine_ls_abs_structure_Flack 0.033(13)
_refine_ls_extinction_method none
_refine_ls_goodness_of_fit_ref 1.032
_refine_ls_hydrogen_treatment mixed
_refine_ls_matrix_type full
_refine_ls_number_parameters 337
_refine_ls_number_reflns 3691
_refine_ls_number_restraints 6
_refine_ls_restrained_S_all 1.031
_refine_ls_R_factor_all 0.0473
_refine_ls_R_factor_gt 0.0412
_refine_ls_shift/su_max 0.000
_refine_ls_shift/su_mean 0.000
_refine_ls_structure_factor_coef Fsqd
_refine_ls_weighting_details 'w = 1/[\s^2^(Fo^2^)+(0.0580P)^2^] where P=(Fo^2^+2Fc^2^)/3'
_refine_ls_weighting_scheme calc
_refine_ls_wR_factor_gt 0.0979
_refine_ls_wR_factor_ref 0.1002
_reflns_number_gt 3309
_reflns_number_total 3691
_reflns_threshold_expression I>2\s(I)
_cod_data_source_file ov3071sup1.cif
_cod_data_source_block I
_cod_original_cell_volume 643.18(9)
_cod_database_code 2020298
_shelx_space_group_comment
;
The symmetry employed for this shelxl refinement is uniquely defined
by the following loop, which should always be used as a source of
symmetry information in preference to the above space-group names.
They are only intended as comments.
;
_shelx_estimated_absorpt_t_min 0.879
_shelx_estimated_absorpt_t_max 0.979
_shelxl_version_number 2014/6

loop_
_space_group_symop_operation_xyz
'x, y, z'

loop_
_atom_site_type_symbol
_atom_site_label
_atom_site_fract_x
_atom_site_fract_y
_atom_site_fract_z
_atom_site_U_iso_or_equiv
_atom_site_adp_type
_atom_site_calc_flag
_atom_site_occupancy
Cl Cl1 0.38869(12) 0.70309(11) 0.57893(8) 0.0258(2) Uani d 1
Cl Cl2 1.05906(15) -0.06043(14) 0.30986(10) 0.0398(3) Uani d 1
O O1 0.1436(6) 1.0601(5) 0.8475(4) 0.0497(10) Uani d 1
O O2 0.5986(4) 0.2125(4) 0.7852(2) 0.0279(6) Uani d 1
H H2 0.667(7) 0.212(8) 0.839(4) 0.042 Uiso d 1
O O3 0.5622(4) 0.4035(4) 0.3308(2) 0.0254(6) Uani d 1
O O4 0.6498(5) -0.0488(4) 0.3775(3) 0.0372(8) Uani d 1
O O5 0.6916(5) 0.2943(4) 0.1761(2) 0.0319(7) Uani d 1
O O6 0.7656(5) 0.6081(5) 0.0719(3) 0.0370(7) Uani d 1
O O7 0.8155(5) 0.2476(5) -0.0521(3) 0.0429(9) Uani d 1
H H7A 0.812(11) 0.249(10) 0.019(3) 0.064 Uiso d 1
H H7B 0.927(5) 0.179(8) -0.058(6) 0.064 Uiso d 1
C C1 0.4342(6) 0.6235(6) 0.8461(3) 0.0259(9) Uani d 1
H H1 0.5666 0.5459 0.8635 0.031 Uiso calc 1
C C2 0.3863(7) 0.7835(6) 0.8623(4) 0.0322(10) Uani d 1
H H2A 0.4830 0.8144 0.8926 0.039 Uiso calc 1
C C3 0.1874(7) 0.9121(6) 0.8339(4) 0.0343(10) Uani d 1
C C4 0.0436(7) 0.8558(6) 0.7903(4) 0.0309(10) Uani d 1
H H4 -0.0871 0.9367 0.7718 0.037 Uiso calc 1
C C5 0.0887(6) 0.6948(5) 0.7753(3) 0.0246(9) Uani d 1
C C6 -0.0597(6) 0.6355(6) 0.7320(4) 0.0292(9) Uani d 1
H H6A -0.1889 0.7322 0.7175 0.035 Uiso calc 1
H H6B -0.0764 0.5336 0.7933 0.035 Uiso calc 1
C C7 0.0099(6) 0.5832(6) 0.6175(4) 0.0276(9) Uani d 1
H H7C 0.0088 0.6891 0.5535 0.033 Uiso calc 1
H H7D -0.0825 0.5343 0.5938 0.033 Uiso calc 1
C C8 0.2184(6) 0.4459(5) 0.6330(3) 0.0223(8) Uani d 1
H H8 0.2117 0.3346 0.6899 0.027 Uiso calc 1
C C9 0.3675(6) 0.5024(5) 0.6844(3) 0.0209(8) Uani d 1
C C10 0.2931(6) 0.5577(5) 0.8024(3) 0.0232(8) Uani d 1
C C11 0.5815(6) 0.3663(5) 0.6922(3) 0.0222(8) Uani d 1
H H11 0.6740 0.4208 0.7106 0.027 Uiso calc 1
C C12 0.6458(6) 0.3151(5) 0.5755(3) 0.0219(8) Uani d 1
H H12A 0.6648 0.4169 0.5153 0.026 Uiso calc 1
H H12B 0.7741 0.2171 0.5892 0.026 Uiso calc 1
C C13 0.4954(6) 0.2585(5) 0.5273(3) 0.0216(8) Uani d 1
C C14 0.2919(6) 0.4055(5) 0.5156(3) 0.0221(8) Uani d 1
H H14 0.3080 0.5151 0.4617 0.027 Uiso calc 1
C C15 0.1646(6) 0.3489(6) 0.4480(4) 0.0292(9) Uani d 1
H H15A 0.0559 0.4523 0.4033 0.035 Uiso calc 1
H H15B 0.1078 0.2660 0.5031 0.035 Uiso calc 1
C C16 0.3102(7) 0.2569(7) 0.3618(4) 0.0316(10) Uani d 1
H H16 0.3105 0.1333 0.3805 0.038 Uiso calc 1
C C17 0.5185(6) 0.2469(5) 0.3958(3) 0.0250(8) Uani d 1
C C18 0.2725(6) 0.4016(6) 0.9070(3) 0.0259(9) Uani d 1
H H18A 0.4002 0.3350 0.9487 0.039 Uiso calc 1
H H18B 0.2302 0.3236 0.8753 0.039 Uiso calc 1
H H18C 0.1744 0.4486 0.9623 0.039 Uiso calc 1
C C19 0.4888(6) 0.0800(5) 0.6065(4) 0.0259(8) Uani d 1
H H19A 0.6203 -0.0098 0.6118 0.039 Uiso calc 1
H H19B 0.3950 0.0452 0.5718 0.039 Uiso calc 1
H H19C 0.4467 0.0911 0.6860 0.039 Uiso calc 1
C C20 0.6843(7) 0.0783(6) 0.3841(3) 0.0292(9) Uani d 1
C C21 0.8967(7) 0.0674(6) 0.3984(4) 0.0303(9) Uani d 1
H H21A 0.9392 0.0136 0.4828 0.036 Uiso calc 1
H H21B 0.9035 0.1878 0.3747 0.036 Uiso calc 1
C C22 0.2484(7) 0.3444(8) 0.2323(4) 0.0407(12) Uani d 1
H H22A 0.2391 0.4681 0.2123 0.061 Uiso calc 1
H H22B 0.1196 0.3380 0.2187 0.061 Uiso calc 1
H H22C 0.3465 0.2835 0.1824 0.061 Uiso calc 1
C C23 0.6442(6) 0.4129(6) 0.2236(4) 0.0270(9) Uani d 1
C C24 0.6687(6) 0.5826(6) 0.1769(3) 0.0283(9) Uani d 1
C C25 0.6224(8) 0.7257(7) 0.2194(4) 0.0365(11) Uani d 1
H H25 0.5562 0.7402 0.2908 0.044 Uiso calc 1
C C26 0.6917(9) 0.8484(8) 0.1368(5) 0.0454(12) Uani d 1
H H26 0.6805 0.9624 0.1410 0.054 Uiso calc 1
C C27 0.7770(9) 0.7719(8) 0.0508(4) 0.0458(13) Uani d 1
H H27 0.8377 0.8254 -0.0164 0.055 Uiso calc 1

loop_
_atom_site_aniso_label
_atom_site_aniso_U_11
_atom_site_aniso_U_22
_atom_site_aniso_U_33
_atom_site_aniso_U_12
_atom_site_aniso_U_13
_atom_site_aniso_U_23
Cl1 0.0335(5) 0.0205(4) 0.0240(4) -0.0117(4) 0.0070(4) -0.0055(3)
Cl2 0.0385(6) 0.0442(7) 0.0362(5) -0.0074(5) 0.0061(4) -0.0202(5)
O1 0.051(2) 0.034(2) 0.072(3) -0.0163(17) 0.0299(19) -0.0300(17)
O2 0.0299(16) 0.0251(15) 0.0227(14) -0.0030(12) -0.0009(11) -0.0054(11)
O3 0.0302(15) 0.0276(15) 0.0202(13) -0.0115(12) 0.0056(11) -0.0088(11)
O4 0.0461(19) 0.0337(18) 0.0404(17) -0.0174(15) 0.0083(14) -0.0203(14)
O5 0.0363(17) 0.0384(18) 0.0213(13) -0.0111(14) 0.0039(12) -0.0116(12)
O6 0.0410(18) 0.048(2) 0.0239(14) -0.0202(15) 0.0136(13) -0.0105(13)
O7 0.0344(17) 0.059(2) 0.0310(16) -0.0013(16) 0.0009(14) -0.0240(16)
C1 0.027(2) 0.028(2) 0.0226(18) -0.0087(18) 0.0086(16) -0.0112(16)
C2 0.036(2) 0.037(3) 0.033(2) -0.020(2) 0.0123(18) -0.0173(19)
C3 0.041(3) 0.028(2) 0.035(2) -0.013(2) 0.0197(19) -0.0144(18)
C4 0.030(2) 0.024(2) 0.030(2) -0.0021(18) 0.0117(17) -0.0047(16)
C5 0.024(2) 0.023(2) 0.0210(17) -0.0045(16) 0.0077(15) -0.0030(15)
C6 0.022(2) 0.029(2) 0.029(2) -0.0030(17) 0.0049(16) -0.0048(16)
C7 0.023(2) 0.032(2) 0.0266(19) -0.0084(17) 0.0000(15) -0.0078(16)
C8 0.0214(19) 0.025(2) 0.0228(18) -0.0095(16) 0.0034(15) -0.0079(15)
C9 0.025(2) 0.0184(19) 0.0196(17) -0.0098(16) 0.0037(15) -0.0042(14)
C10 0.025(2) 0.021(2) 0.0236(19) -0.0069(16) 0.0023(15) -0.0081(15)
C11 0.023(2) 0.024(2) 0.0218(19) -0.0087(17) 0.0021(15) -0.0092(15)
C12 0.023(2) 0.021(2) 0.0230(18) -0.0062(16) 0.0028(15) -0.0095(15)
C13 0.028(2) 0.022(2) 0.0198(17) -0.0125(16) 0.0030(15) -0.0081(14)
C14 0.023(2) 0.026(2) 0.0192(18) -0.0124(17) 0.0008(15) -0.0042(15)
C15 0.025(2) 0.040(2) 0.0276(19) -0.014(2) 0.0021(17) -0.0136(17)
C16 0.033(2) 0.043(3) 0.026(2) -0.017(2) 0.0012(18) -0.0159(18)
C17 0.032(2) 0.026(2) 0.0219(18) -0.0145(18) 0.0032(15) -0.0084(15)
C18 0.026(2) 0.030(2) 0.0191(18) -0.0083(17) 0.0047(15) -0.0048(15)
C19 0.031(2) 0.023(2) 0.0251(19) -0.0114(17) 0.0015(16) -0.0057(15)
C20 0.040(2) 0.031(2) 0.0204(18) -0.0141(19) 0.0040(17) -0.0105(16)
C21 0.035(2) 0.032(2) 0.0273(19) -0.010(2) 0.0011(18) -0.0155(17)
C22 0.034(2) 0.061(3) 0.027(2) -0.016(2) -0.0029(19) -0.012(2)
C23 0.0220(19) 0.034(2) 0.0214(18) -0.0051(17) 0.0023(15) -0.0084(17)
C24 0.028(2) 0.040(2) 0.0172(18) -0.0122(19) 0.0034(15) -0.0072(16)
C25 0.049(3) 0.045(3) 0.023(2) -0.025(2) 0.0108(19) -0.0115(18)
C26 0.063(4) 0.047(3) 0.037(2) -0.034(3) 0.006(2) -0.010(2)
C27 0.058(3) 0.061(3) 0.026(2) -0.037(3) 0.013(2) -0.006(2)

loop_
_atom_type_symbol
_atom_type_description
_atom_type_scat_dispersion_real
_atom_type_scat_dispersion_imag
_atom_type_scat_source
C C 0.0181 0.0091 'International Tables Vol C Tables 4.2.6.8 and 6.1.1.4'
H H 0.0000 0.0000 'International Tables Vol C Tables 4.2.6.8 and 6.1.1.4'
O O 0.0492 0.0322 'International Tables Vol C Tables 4.2.6.8 and 6.1.1.4'
Cl Cl 0.3639 0.7018 'International Tables Vol C Tables 4.2.6.8 and 6.1.1.4'

loop_
_geom_angle_atom_site_label_1
_geom_angle_atom_site_label_2
_geom_angle_atom_site_label_3
_geom_angle
C11 O2 H2 107(4)
C23 O3 C17 120.4(3)
C27 O6 C24 105.2(4)
H7A O7 H7B 104(7)
C2 C1 C10 124.4(4)
C2 C1 H1 117.8
C10 C1 H1 117.8
C1 C2 C3 121.0(4)
C1 C2 H2A 119.5
C3 C2 H2A 119.5
O1 C3 C2 121.1(5)
O1 C3 C4 121.8(4)
C2 C3 C4 117.1(4)
C5 C4 C3 122.6(4)
C5 C4 H4 118.7
C3 C4 H4 118.7
C4 C5 C6 122.8(4)
C4 C5 C10 122.2(4)
C6 C5 C10 115.0(3)
C5 C6 C7 110.0(3)
C5 C6 H6A 109.7
C7 C6 H6A 109.7
C5 C6 H6B 109.7
C7 C6 H6B 109.7
H6A C6 H6B 108.2
C6 C7 C8 111.4(3)
C6 C7 H7C 109.4
C8 C7 H7C 109.4
C6 C7 H7D 109.4
C8 C7 H7D 109.4
H7C C7 H7D 108.0
C14 C8 C7 110.8(3)
C14 C8 C9 109.7(3)
C7 C8 C9 112.8(3)
C14 C8 H8 107.8
C7 C8 H8 107.8
C9 C8 H8 107.8
C8 C9 C11 112.0(3)
C8 C9 C10 112.2(3)
C11 C9 C10 115.0(3)
C8 C9 Cl1 108.7(3)
C11 C9 Cl1 103.3(3)
C10 C9 Cl1 104.8(3)
C1 C10 C5 112.7(3)
C1 C10 C18 106.1(3)
C5 C10 C18 106.8(3)
C1 C10 C9 111.1(3)
C5 C10 C9 106.9(3)
C18 C10 C9 113.2(3)
O2 C11 C12 109.2(3)
O2 C11 C9 110.4(3)
C12 C11 C9 112.9(3)
O2 C11 H11 108.0
C12 C11 H11 108.0
C9 C11 H11 108.0
C13 C12 C11 112.7(3)
C13 C12 H12A 109.0
C11 C12 H12A 109.0
C13 C12 H12B 109.0
C11 C12 H12B 109.0
H12A C12 H12B 107.8
C12 C13 C14 108.8(3)
C12 C13 C19 111.4(3)
C14 C13 C19 111.9(3)
C12 C13 C17 117.2(3)
C14 C13 C17 99.3(3)
C19 C13 C17 107.7(3)
C8 C14 C15 118.6(3)
C8 C14 C13 113.1(3)
C15 C14 C13 103.8(3)
C8 C14 H14 106.9
C15 C14 H14 106.9
C13 C14 H14 106.9
C14 C15 C16 104.4(3)
C14 C15 H15A 110.9
C16 C15 H15A 110.9
C14 C15 H15B 110.9
C16 C15 H15B 110.9
H15A C15 H15B 108.9
C22 C16 C17 115.5(4)
C22 C16 C15 113.0(4)
C17 C16 C15 105.7(3)
C22 C16 H16 107.4
C17 C16 H16 107.4
C15 C16 H16 107.4
O3 C17 C20 111.3(3)
O3 C17 C16 111.6(3)
C20 C17 C16 113.4(3)
O3 C17 C13 104.5(3)
C20 C17 C13 112.0(3)
C16 C17 C13 103.4(3)
C10 C18 H18A 109.5
C10 C18 H18B 109.5
H18A C18 H18B 109.5
C10 C18 H18C 109.5
H18A C18 H18C 109.5
H18B C18 H18C 109.5
C13 C19 H19A 109.5
C13 C19 H19B 109.5
H19A C19 H19B 109.5
C13 C19 H19C 109.5
H19A C19 H19C 109.5
H19B C19 H19C 109.5
O4 C20 C21 120.3(4)
O4 C20 C17 121.7(4)
C21 C20 C17 117.5(4)
C20 C21 Cl2 111.1(3)
C20 C21 H21A 109.4
Cl2 C21 H21A 109.4
C20 C21 H21B 109.4
Cl2 C21 H21B 109.4
H21A C21 H21B 108.0
C16 C22 H22A 109.5
C16 C22 H22B 109.5
H22A C22 H22B 109.5
C16 C22 H22C 109.5
H22A C22 H22C 109.5
H22B C22 H22C 109.5
O5 C23 O3 124.0(4)
O5 C23 C24 126.5(4)
O3 C23 C24 109.5(4)
C25 C24 O6 110.4(4)
C25 C24 C23 132.7(4)
O6 C24 C23 116.8(4)
C24 C25 C26 106.5(4)
C24 C25 H25 126.7
C26 C25 H25 126.7
C27 C26 C25 106.3(5)
C27 C26 H26 126.9
C25 C26 H26 126.9
C26 C27 O6 111.6(4)
C26 C27 H27 124.2
O6 C27 H27 124.2

loop_
_geom_bond_atom_site_label_1
_geom_bond_atom_site_label_2
_geom_bond_distance
Cl1 C9 1.840(4)
Cl2 C21 1.782(4)
O1 C3 1.227(6)
O2 C11 1.413(5)
O2 H2 0.83(3)
O3 C23 1.344(5)
O3 C17 1.452(5)
O4 C20 1.204(6)
O5 C23 1.213(5)
O6 C27 1.361(7)
O6 C24 1.372(5)
O7 H7A 0.84(3)
O7 H7B 0.82(3)
C1 C2 1.334(6)
C1 C10 1.501(6)
C1 H1 0.9500
C2 C3 1.461(7)
C2 H2A 0.9500
C3 C4 1.462(7)
C4 C5 1.338(7)
C4 H4 0.9500
C5 C6 1.505(7)
C5 C10 1.514(6)
C6 C7 1.526(6)
C6 H6A 0.9900
C6 H6B 0.9900
C7 C8 1.532(6)
C7 H7C 0.9900
C7 H7D 0.9900
C8 C14 1.524(5)
C8 C9 1.543(6)
C8 H8 1.0000
C9 C11 1.562(5)
C9 C10 1.581(5)
C10 C18 1.567(6)
C11 C12 1.541(5)
C11 H11 1.0000
C12 C13 1.531(5)
C12 H12A 0.9900
C12 H12B 0.9900
C13 C14 1.542(6)
C13 C19 1.543(5)
C13 C17 1.568(5)
C14 C15 1.531(6)
C14 H14 1.0000
C15 C16 1.562(6)
C15 H15A 0.9900
C15 H15B 0.9900
C16 C22 1.516(6)
C16 C17 1.557(6)
C16 H16 1.0000
C17 C20 1.538(6)
C18 H18A 0.9800
C18 H18B 0.9800
C18 H18C 0.9800
C19 H19A 0.9800
C19 H19B 0.9800
C19 H19C 0.9800
C20 C21 1.527(6)
C21 H21A 0.9900
C21 H21B 0.9900
C22 H22A 0.9800
C22 H22B 0.9800
C22 H22C 0.9800
C23 C24 1.447(6)
C24 C25 1.357(7)
C25 C26 1.408(7)
C25 H25 0.9500
C26 C27 1.345(8)
C26 H26 0.9500
C27 H27 0.9500

loop_
_geom_hbond_atom_site_label_D
_geom_hbond_atom_site_label_H
_geom_hbond_atom_site_label_A
_geom_hbond_site_symmetry_A
_geom_hbond_distance_DH
_geom_hbond_distance_HA
_geom_hbond_distance_DA
_geom_hbond_angle_DHA
O2 H2 O7 1_556 0.83(3) 1.88(3) 2.706(4) 171(6)
O7 H7A O5 . 0.84(3) 2.06(4) 2.850(4) 158(7)
O7 H7B O1 1_644 0.82(3) 1.99(4) 2.740(5) 152(7)

_cod_database_fobs_code 2020298
